data_4320864
loop_
_publ_author_name
'Yuri V. Mironov'
'Vladimir E. Fedorov'
'Craig C. McLauchlan'
'James A. Ibers'

_publ_section_title
;
 Layered K4[Re6S10(CN)2] and Chainlike K4[Re6Se10(CN)4]: New Types of
 Chalcocyanide Cluster Compounds with Bridging Chalcogenide Ligands
;
_journal_name_full 'Inorganic Chemistry'
_journal_page_first 1809
_journal_page_last 1811
_journal_paper_doi 10.1021/ic990936c
_journal_volume 39
_journal_year 2000
_chemical_formula_moiety '(K4) (C2 N2 Re6 S10)'
_chemical_formula_sum 'C2 K4 N2 Re6 S10'
_chemical_formula_weight 1646.24
_chemical_name_systematic
; 
 potassium dicyano-octa-\m3-sulfido-tetrasulfido-octahedro-
 hexarhenate(III)
;
_space_group_IT_number 53
_symmetry_cell_setting orthorhombic
_symmetry_space_group_name_Hall '-P 2ac 2'
_symmetry_space_group_name_H-M 'P m n a'
_atom_sites_solution_hydrogens geom
_atom_sites_solution_primary direct
_atom_sites_solution_secondary difmap
_audit_creation_method SHELXL-97
_cell_angle_alpha 90.00
_cell_angle_beta 90.00
_cell_angle_gamma 90.00
_cell_formula_units_Z 2
_cell_length_a 11.183(11)
_cell_length_b 9.198(9)
_cell_length_c 10.028(9)
_cell_measurement_reflns_used 25
_cell_measurement_temperature 293(2)
_cell_measurement_theta_max 20
_cell_measurement_theta_min 15
_cell_volume 1031.5(17)
_computing_cell_refinement 'CELLREF(local program)'
_computing_data_collection 'PCPS(local program)'
_computing_data_reduction 'NUPICK,(local program)'
_computing_molecular_graphics 'SHELXTL-97 (Sheldrick, 1997)'
_computing_publication_material 'SHELXTL-97 (Sheldrick, 1997)'
_computing_structure_refinement 'SHELXL-97 (Sheldrick, 1997)'
_computing_structure_solution 'SHELXS-97 (Sheldrick, 1990)'
_diffrn_ambient_temperature 293(2)
_diffrn_measured_fraction_theta_full 0.999
_diffrn_measured_fraction_theta_max 0.999
_diffrn_measurement_device_type Picker
_diffrn_measurement_method \q/\2q
_diffrn_radiation_monochromator graphite
_diffrn_radiation_source 'standard sealed tube'
_diffrn_radiation_type MoK\a
_diffrn_radiation_wavelength 0.70930
_diffrn_reflns_av_R_equivalents 0.1562
_diffrn_reflns_av_sigmaI/netI 0.1044
_diffrn_reflns_limit_h_max 16
_diffrn_reflns_limit_h_min -16
_diffrn_reflns_limit_k_max 13
_diffrn_reflns_limit_k_min -13
_diffrn_reflns_limit_l_max 14
_diffrn_reflns_limit_l_min -10
_diffrn_reflns_number 7301
_diffrn_reflns_theta_full 31.50
_diffrn_reflns_theta_max 31.50
_diffrn_reflns_theta_min 2.72
_diffrn_standards_decay_% '< 2'
_diffrn_standards_interval_count 100
_diffrn_standards_number 6
_exptl_absorpt_coefficient_mu 36.874
_exptl_absorpt_correction_type 'analytical (de Meulenaer & Tompa, 1965)'
_exptl_crystal_colour red
_exptl_crystal_density_diffrn 5.300
_exptl_crystal_density_method 'not measured'
_exptl_crystal_description block
_exptl_crystal_F_000 1424
_refine_diff_density_max 4.106
_refine_diff_density_min -3.411
_refine_diff_density_rms 0.638
_refine_ls_extinction_coef 0.00018(9)
_refine_ls_extinction_expression Fc^*^=kFc[1+0.001xFc^2^\l^3^/sin(2\q)]^-1/4^
_refine_ls_extinction_method SHELXL
_refine_ls_goodness_of_fit_ref 1.088
_refine_ls_hydrogen_treatment mixed
_refine_ls_matrix_type full
_refine_ls_number_parameters 69
_refine_ls_number_reflns 1811
_refine_ls_number_restraints 0
_refine_ls_restrained_S_all 1.088
_refine_ls_R_factor_all 0.1019
_refine_ls_R_factor_gt 0.0522
_refine_ls_shift/su_max 0.267
_refine_ls_shift/su_mean 0.017
_refine_ls_structure_factor_coef Fsqd
_refine_ls_weighting_details
; calc 
 1/[\s^2^(Fo^2^)+(0.0400Fo^2^)^2^]  
;
_refine_ls_weighting_scheme calc
_refine_ls_wR_factor_gt 0.1000
_refine_ls_wR_factor_ref 0.1138
_reflns_number_gt 1134
_reflns_number_total 1811
_reflns_threshold_expression >2sigma(I)
_cod_data_source_file ic990936c_1.cif
_cod_data_source_block rescn
_cod_original_cell_volume 1031.5(16)
_cod_database_code 4320864

loop_
_symmetry_equiv_pos_as_xyz
'x, y, z'
'-x+1/2, -y, z+1/2'
'-x+1/2, y, -z+1/2'
'x, -y, -z'
'-x, -y, -z'
'x-1/2, y, -z-1/2'
'x-1/2, -y, z-1/2'
'-x, y, z'

loop_
_atom_site_label
_atom_site_type_symbol
_atom_site_fract_x
_atom_site_fract_y
_atom_site_fract_z
_atom_site_U_iso_or_equiv
_atom_site_adp_type
_atom_site_occupancy
_atom_site_symmetry_multiplicity
_atom_site_calc_flag
_atom_site_refinement_flags
_atom_site_disorder_assembly
_atom_site_disorder_group
Re1 Re 0.5000 0.33850(11) 0.89263(7) 0.01006(19) Uani 1 2 d S . .
Re2 Re 0.61568(5) 0.58416(8) 0.89301(5) 0.01191(17) Uani 1 1 d . . .
S1 S 0.7151(3) 0.3536(5) 0.9043(4) 0.0240(10) Uani 1 1 d . . .
S2 S 0.5000 0.1936(7) 1.0900(4) 0.0102(10) Uani 1 2 d S . .
S3 S 0.5000 0.4963(8) 0.7059(4) 0.0276(16) Uani 1 2 d S . .
S4 S 0.7500 0.7176(8) 0.7500 0.043(2) Uani 1 2 d S . .
C1 C 0.5000 0.170(3) 0.759(2) 0.036(7) Uani 1 2 d S . .
N1 N 0.5000 0.078(3) 0.677(3) 0.046(6) Uiso 1 2 d S . .
K1 K 0.5000 0.2110(10) 0.4313(6) 0.073(3) Uani 1 2 d S . .
K2 K 0.7500 0.0457(18) 0.7500 0.073(6) Uani 0.50 2 d SP . .
K3 K 0.7551(13) 0.0000 0.5000 0.079(6) Uani 0.50 2 d SP . .

loop_
_atom_site_aniso_label
_atom_site_aniso_U_11
_atom_site_aniso_U_22
_atom_site_aniso_U_33
_atom_site_aniso_U_23
_atom_site_aniso_U_13
_atom_site_aniso_U_12
Re1 0.0171(3) 0.0086(4) 0.0044(3) -0.0004(3) 0.000 0.000
Re2 0.0129(2) 0.0094(3) 0.0134(2) 0.0015(3) 0.0079(2) 0.0006(2)
S1 0.0194(16) 0.011(2) 0.042(2) 0.002(2) 0.0190(18) 0.0035(16)
S2 0.017(2) 0.010(3) 0.0030(18) 0.0007(17) 0.000 0.000
S3 0.068(4) 0.013(4) 0.0023(18) -0.001(2) 0.000 0.000
S4 0.057(4) 0.008(4) 0.063(4) 0.000 0.054(4) 0.000
C1 0.09(2) 0.007(13) 0.011(9) -0.001(10) 0.000 0.000
K1 0.168(10) 0.026(5) 0.026(3) 0.016(3) 0.000 0.000
K2 0.057(9) 0.011(8) 0.152(17) 0.000 -0.029(11) 0.000
K3 0.043(8) 0.032(11) 0.162(17) 0.016(14) 0.000 0.000

loop_
_atom_type_symbol
_atom_type_description
_atom_type_scat_dispersion_real
_atom_type_scat_dispersion_imag
_atom_type_scat_source
C C 0.0033 0.0016 'International Tables Vol C Tables 4.2.6.8 and 6.1.1.4'
N N 0.0061 0.0033 'International Tables Vol C Tables 4.2.6.8 and 6.1.1.4'
S S 0.1246 0.1234 'International Tables Vol C Tables 4.2.6.8 and 6.1.1.4'
K K 0.2009 0.2494 'International Tables Vol C Tables 4.2.6.8 and 6.1.1.4'
Re Re -1.0185 7.2310 'International Tables Vol C Tables 4.2.6.8 and 6.1.1.4'

loop_
_geom_angle_atom_site_label_1
_geom_angle_atom_site_label_2
_geom_angle_atom_site_label_3
_geom_angle
_geom_angle_site_symmetry_1
_geom_angle_site_symmetry_3
_geom_angle_publ_flag
C1 Re1 S3 86.9(7) . . y
C1 Re1 S2 96.9(7) . . y
S3 Re1 S2 176.2(2) . . y
C1 Re1 S1 94.31(11) . . y
S3 Re1 S1 90.17(11) . . y
S2 Re1 S1 89.55(11) . . y
C1 Re1 S1 94.31(11) . 8_655 n
S3 Re1 S1 90.17(11) . 8_655 n
S2 Re1 S1 89.55(11) . 8_655 n
S1 Re1 S1 171.4(2) . 8_655 n
C1 Re1 Re2 131.1(5) . . y
S3 Re1 Re2 57.96(13) . . y
S2 Re1 Re2 118.90(12) . . y
S1 Re1 Re2 56.94(12) . . y
S1 Re1 Re2 116.45(13) 8_655 . n
C1 Re1 Re2 131.1(5) . 8_655 n
S3 Re1 Re2 57.96(13) . 8_655 n
S2 Re1 Re2 118.90(12) . 8_655 n
S1 Re1 Re2 116.45(13) . 8_655 n
S1 Re1 Re2 56.94(12) 8_655 8_655 n
Re2 Re1 Re2 59.59(7) . 8_655 n
C1 Re1 Re2 138.2(5) . 4_567 n
S3 Re1 Re2 118.97(14) . 4_567 n
S2 Re1 Re2 57.89(12) . 4_567 n
S1 Re1 Re2 56.62(11) . 4_567 n
S1 Re1 Re2 116.05(12) 8_655 4_567 n
Re2 Re1 Re2 61.02(4) . 4_567 n
Re2 Re1 Re2 90.49(5) 8_655 4_567 n
C1 Re1 Re2 138.2(5) . 5_667 n
S3 Re1 Re2 118.97(14) . 5_667 n
S2 Re1 Re2 57.89(12) . 5_667 n
S1 Re1 Re2 116.05(12) . 5_667 n
S1 Re1 Re2 56.62(11) 8_655 5_667 n
Re2 Re1 Re2 90.49(5) . 5_667 n
Re2 Re1 Re2 61.02(4) 8_655 5_667 n
Re2 Re1 Re2 59.48(7) 4_567 5_667 n
C1 Re1 K2 44.1(2) . 6_557 n
S3 Re1 K2 97.21(18) . 6_557 n
S2 Re1 K2 85.60(17) . 6_557 n
S1 Re1 K2 136.73(19) . 6_557 n
S1 Re1 K2 51.71(18) 8_655 6_557 n
Re2 Re1 K2 154.32(16) . 6_557 n
Re2 Re1 K2 103.28(19) 8_655 6_557 n
Re2 Re1 K2 142.92(10) 4_567 6_557 n
Re2 Re1 K2 97.31(7) 5_667 6_557 n
C1 Re1 K2 44.1(2) . . n
S3 Re1 K2 97.21(18) . . n
S2 Re1 K2 85.60(16) . . n
S1 Re1 K2 51.71(18) . . n
S1 Re1 K2 136.73(19) 8_655 . n
Re2 Re1 K2 103.28(19) . . n
Re2 Re1 K2 154.32(16) 8_655 . n
Re2 Re1 K2 97.31(7) 4_567 . n
Re2 Re1 K2 142.92(10) 5_667 . n
K2 Re1 K2 85.0(3) 6_557 . n
S1 Re2 S1 87.5(2) 4_567 . n
S1 Re2 S4 95.41(14) 4_567 . n
S1 Re2 S4 100.91(19) . . y
S1 Re2 S3 171.99(17) 4_567 . n
S1 Re2 S3 89.4(2) . . y
S4 Re2 S3 92.41(14) . . y
S1 Re2 S2 89.24(15) 4_567 5_667 n
S1 Re2 S2 171.83(14) . 5_667 n
S4 Re2 S2 86.85(19) . 5_667 n
S3 Re2 S2 92.91(17) . 5_667 n
S1 Re2 Re2 117.76(11) 4_567 8_655 n
S1 Re2 Re2 117.63(11) . 8_655 n
S4 Re2 Re2 128.51(8) . 8_655 n
S3 Re2 Re2 57.65(7) . 8_655 n
S2 Re2 Re2 57.75(9) 5_667 8_655 n
S1 Re2 Re1 116.16(12) 4_567 . n
S1 Re2 Re1 57.50(12) . . y
S4 Re2 Re1 138.59(14) . . y
S3 Re2 Re1 56.14(15) . . y
S2 Re2 Re1 117.80(11) 5_667 . n
Re2 Re2 Re1 60.21(4) 8_655 . n
S1 Re2 Re1 57.56(12) 4_567 5_667 n
S1 Re2 Re1 115.64(11) . 5_667 n
S4 Re2 Re1 131.31(16) . 5_667 n
S3 Re2 Re1 117.73(9) . 5_667 n
S2 Re2 Re1 56.47(10) 5_667 5_667 n
Re2 Re2 Re1 60.26(3) 8_655 5_667 n
Re1 Re2 Re1 89.51(5) . 5_667 n
S1 Re2 Re2 56.60(12) 4_567 4_567 n
S1 Re2 Re2 56.24(11) . 4_567 n
S4 Re2 Re2 141.24(7) . 4_567 n
S3 Re2 Re2 115.69(16) . 4_567 n
S2 Re2 Re2 115.87(11) 5_667 4_567 n
Re2 Re2 Re2 90.0 8_655 4_567 n
Re1 Re2 Re2 59.56(5) . 4_567 n
Re1 Re2 Re2 59.41(6) 5_667 4_567 n
S1 Re2 K1 137.30(18) 4_567 5_666 n
S1 Re2 K1 127.49(17) . 5_666 n
S4 Re2 K1 58.34(8) . 5_666 n
S3 Re2 K1 49.4(2) . 5_666 n
S2 Re2 K1 58.95(15) 5_667 5_666 n
Re2 Re2 K1 71.01(4) 8_655 5_666 n
Re1 Re2 K1 104.38(12) . 5_666 n
Re1 Re2 K1 112.57(11) 5_667 5_666 n
Re2 Re2 K1 160.19(6) 4_567 5_666 n
Re2 S1 Re2 67.16(12) 4_567 . n
Re2 S1 Re1 65.83(10) 4_567 . n
Re2 S1 Re1 65.56(11) . . y
Re2 S1 K2 132.1(2) 4_567 . n
Re2 S1 K2 143.5(2) . . n
Re1 S1 K2 92.67(15) . . n
Re2 S1 K3 91.97(18) 4_567 2_655 n
Re2 S1 K3 154.6(3) . 2_655 n
Re1 S1 K3 93.2(3) . 2_655 n
K2 S1 K3 44.83(16) . 2_655 n
Re1 S2 Re2 65.64(15) . 4_567 n
Re1 S2 Re2 65.64(15) . 5_667 n
Re2 S2 Re2 64.49(17) 4_567 5_667 n
Re1 S2 K3 94.15(10) . 6_557 n
Re2 S2 K3 153.2(2) 4_567 6_557 n
Re2 S2 K3 91.74(16) 5_667 6_557 n
Re1 S2 K3 94.15(10) . 2_655 n
Re2 S2 K3 91.74(16) 4_567 2_655 n
Re2 S2 K3 153.2(2) 5_667 2_655 n
K3 S2 K3 107.8(3) 6_557 2_655 n
Re1 S2 K1 143.4(3) . 1_556 n
Re2 S2 K1 83.72(18) 4_567 1_556 n
Re2 S2 K1 83.72(18) 5_667 1_556 n
K3 S2 K1 106.90(14) 6_557 1_556 n
K3 S2 K1 106.90(14) 2_655 1_556 n
Re1 S3 Re2 65.90(12) . . y
Re1 S3 Re2 65.90(12) . 8_655 n
Re2 S3 Re2 64.69(14) . 8_655 n
Re1 S3 K1 154.9(3) . 5_666 n
Re2 S3 K1 93.2(2) . 5_666 n
Re2 S3 K1 93.2(2) 8_655 5_666 n
Re2 S4 Re2 118.8(3) . 3_656 n
Re2 S4 K2 120.58(16) . 1_565 n
Re2 S4 K2 120.58(16) 3_656 1_565 n
Re2 S4 K1 107.00(15) . 2_665 n
Re2 S4 K1 84.50(12) 3_656 2_665 n
K2 S4 K1 78.9(2) 1_565 2_665 n
Re2 S4 K1 84.50(12) . 5_666 n
Re2 S4 K1 107.00(15) 3_656 5_666 n
K2 S4 K1 78.9(2) 1_565 5_666 n
K1 S4 K1 157.7(4) 2_665 5_666 n
Re2 S4 K3 86.75(18) . 2_665 n
Re2 S4 K3 142.1(3) 3_656 2_665 n
K2 S4 K3 43.99(9) 1_565 2_665 n
K1 S4 K3 60.2(3) 2_665 2_665 n
K1 S4 K3 102.7(3) 5_666 2_665 n
Re2 S4 K3 142.1(3) . 1_565 n
Re2 S4 K3 86.75(18) 3_656 1_565 n
K2 S4 K3 43.99(9) 1_565 1_565 n
K1 S4 K3 102.7(3) 2_665 1_565 n
K1 S4 K3 60.2(3) 5_666 1_565 n
K3 S4 K3 87.99(19) 2_665 1_565 n
N1 C1 Re1 177(3) . . y
N1 C1 K2 73.1(8) . 6_557 n
Re1 C1 K2 107.7(5) . 6_557 n
N1 C1 K2 73.1(8) . . n
Re1 C1 K2 107.7(5) . . n
K2 C1 K2 135.5(12) 6_557 . n
N1 C1 K1 52.6(18) . . n
Re1 C1 K1 124.3(12) . . n
K2 C1 K1 90.9(4) 6_557 . n
K2 C1 K1 90.9(4) . . n
C1 N1 K1 108(2) . . n
C1 N1 K1 158(2) . 5_656 n
K1 N1 K1 94.3(8) . 5_656 n
C1 N1 K2 84.1(7) . . n
K1 N1 K2 105.7(5) . . n
K1 N1 K2 90.1(7) 5_656 . n
C1 N1 K2 84.1(7) . 6_557 n
K1 N1 K2 105.7(5) . 6_557 n
K1 N1 K2 90.1(7) 5_656 6_557 n
K2 N1 K2 148.5(10) . 6_557 n
C1 N1 K3 120.6(8) . 5_656 n
K1 N1 K3 68.3(4) . 5_656 n
K1 N1 K3 67.2(5) 5_656 5_656 n
K2 N1 K3 155.3(10) . 5_656 n
K2 N1 K3 46.4(2) 6_557 5_656 n
C1 N1 K3 120.6(8) . . n
K1 N1 K3 68.3(4) . . n
K1 N1 K3 67.2(5) 5_656 . n
K2 N1 K3 46.4(2) . . n
K2 N1 K3 155.3(10) 6_557 . n
K3 N1 K3 112.3(8) 5_656 . n
N1 K1 N1 85.7(8) . 5_656 n
N1 K1 S3 143.6(7) . 5_666 n
N1 K1 S3 130.7(6) 5_656 5_666 n
N1 K1 C1 19.9(8) . . n
N1 K1 C1 105.6(8) 5_656 . n
S3 K1 C1 123.7(6) 5_666 . n
N1 K1 S4 124.39(13) . 5_666 n
N1 K1 S4 88.6(4) 5_656 5_666 n
S3 K1 S4 65.45(17) 5_666 5_666 n
C1 K1 S4 123.62(13) . 5_666 n
N1 K1 S4 124.39(13) . 2_664 n
N1 K1 S4 88.6(4) 5_656 2_664 n
S3 K1 S4 65.45(17) 5_666 2_664 n
C1 K1 S4 123.62(13) . 2_664 n
S4 K1 S4 110.7(2) 5_666 2_664 n
N1 K1 S2 150.8(7) . 1_554 n
N1 K1 S2 65.1(6) 5_656 1_554 n
S3 K1 S2 65.60(19) 5_666 1_554 n
C1 K1 S2 170.7(6) . 1_554 n
S4 K1 S2 58.31(10) 5_666 1_554 n
S4 K1 S2 58.31(10) 2_664 1_554 n
N1 K1 K3 65.1(3) . 5_656 n
N1 K1 K3 64.1(3) 5_656 5_656 n
S3 K1 K3 125.47(18) 5_666 5_656 n
C1 K1 K3 75.0(3) . 5_656 n
S4 K1 K3 62.89(17) 5_666 5_656 n
S4 K1 K3 151.4(3) 2_664 5_656 n
S2 K1 K3 99.78(17) 1_554 5_656 n
N1 K1 K3 65.1(3) . . n
N1 K1 K3 64.1(3) 5_656 . n
S3 K1 K3 125.47(18) 5_666 . n
C1 K1 K3 75.0(3) . . n
S4 K1 K3 151.4(3) 5_666 . n
S4 K1 K3 62.89(17) 2_664 . n
S2 K1 K3 99.78(17) 1_554 . n
K3 K1 K3 108.3(4) 5_656 . n
N1 K1 Re2 160.68(13) . 5_666 n
N1 K1 Re2 97.4(5) 5_656 5_666 n
S3 K1 Re2 37.40(11) 5_666 5_666 n
C1 K1 Re2 150.2(4) . 5_666 n
S4 K1 Re2 37.16(9) 5_666 5_666 n
S4 K1 Re2 74.84(14) 2_664 5_666 n
S2 K1 Re2 37.33(11) 1_554 5_666 n
K3 K1 Re2 99.08(14) 5_656 5_666 n
K3 K1 Re2 133.28(17) . 5_666 n
N1 K1 Re2 160.68(13) . 4_566 n
N1 K1 Re2 97.4(5) 5_656 4_566 n
S3 K1 Re2 37.40(11) 5_666 4_566 n
C1 K1 Re2 150.2(4) . 4_566 n
S4 K1 Re2 74.84(14) 5_666 4_566 n
S4 K1 Re2 37.16(9) 2_664 4_566 n
S2 K1 Re2 37.33(11) 1_554 4_566 n
K3 K1 Re2 133.28(17) 5_656 4_566 n
K3 K1 Re2 99.08(14) . 4_566 n
Re2 K1 Re2 37.99(7) 5_666 4_566 n
N1 K1 K2 98.1(5) . 5_656 n
N1 K1 K2 45.3(2) 5_656 5_656 n
S3 K1 K2 108.2(2) 5_666 5_656 n
C1 K1 K2 112.0(4) . 5_656 n
S4 K1 K2 46.4(3) 5_666 5_656 n
S4 K1 K2 115.9(2) 2_664 5_656 n
S2 K1 K2 61.87(15) 1_554 5_656 n
K3 K1 K2 38.15(8) 5_656 5_656 n
K3 K1 K2 108.8(3) . 5_656 n
Re2 K1 K2 71.77(19) 5_666 5_656 n
Re2 K1 K2 97.61(18) 4_566 5_656 n
K3 K2 K3 161.0(8) . 2_655 n
K3 K2 N1 104.1(6) . 6_657 n
K3 K2 N1 77.8(6) 2_655 6_657 n
K3 K2 N1 77.8(6) . . n
K3 K2 N1 104.1(6) 2_655 . n
N1 K2 N1 168.4(14) 6_657 . n
K3 K2 S4 80.5(4) . 1_545 n
K3 K2 S4 80.5(4) 2_655 1_545 n
N1 K2 S4 95.8(7) 6_657 1_545 n
N1 K2 S4 95.8(7) . 1_545 n
K3 K2 C1 90.8(5) . 6_657 n
K3 K2 C1 96.4(5) 2_655 6_657 n
N1 K2 C1 22.8(7) 6_657 6_657 n
N1 K2 C1 147.7(9) . 6_657 n
S4 K2 C1 112.2(6) 1_545 6_657 n
K3 K2 C1 96.4(5) . . n
K3 K2 C1 90.8(5) 2_655 . n
N1 K2 C1 147.7(9) 6_657 . n
N1 K2 C1 22.8(7) . . n
S4 K2 C1 112.2(6) 1_545 . n
C1 K2 C1 135.7(12) 6_657 . n
K3 K2 S1 128.0(5) . . n
K3 K2 S1 70.9(3) 2_655 . n
N1 K2 S1 84.7(7) 6_657 . n
N1 K2 S1 85.2(7) . . n
S4 K2 S1 150.61(17) 1_545 . n
C1 K2 S1 78.2(6) 6_657 . n
C1 K2 S1 63.0(6) . . n
K3 K2 S1 70.9(3) . 3_656 n
K3 K2 S1 128.0(5) 2_655 3_656 n
N1 K2 S1 85.2(7) 6_657 3_656 n
N1 K2 S1 84.7(7) . 3_656 n
S4 K2 S1 150.61(17) 1_545 3_656 n
C1 K2 S1 63.0(5) 6_657 3_656 n
C1 K2 S1 78.2(6) . 3_656 n
S1 K2 S1 58.8(3) . 3_656 n
K3 K2 K1 58.7(3) . 5_656 n
K3 K2 K1 109.1(4) 2_655 5_656 n
N1 K2 K1 146.0(8) 6_657 5_656 n
N1 K2 K1 44.6(6) . 5_656 n
S4 K2 K1 54.7(2) 1_545 5_656 n
C1 K2 K1 147.0(5) 6_657 5_656 n
C1 K2 K1 66.3(5) . 5_656 n
S1 K2 K1 129.27(18) . 5_656 n
S1 K2 K1 111.96(16) 3_656 5_656 n
K3 K2 K1 109.1(4) . 2_655 n
K3 K2 K1 58.7(3) 2_655 2_655 n
N1 K2 K1 44.6(6) 6_657 2_655 n
N1 K2 K1 146.0(8) . 2_655 n
S4 K2 K1 54.7(2) 1_545 2_655 n
C1 K2 K1 66.3(5) 6_657 2_655 n
C1 K2 K1 147.0(5) . 2_655 n
S1 K2 K1 111.96(16) . 2_655 n
S1 K2 K1 129.27(18) 3_656 2_655 n
K1 K2 K1 109.4(4) 5_656 2_655 n
K3 K2 Re1 75.6(3) . 6_657 n
K3 K2 Re1 117.6(4) 2_655 6_657 n
N1 K2 Re1 51.0(6) 6_657 6_657 n
N1 K2 Re1 119.8(7) . 6_657 n
S4 K2 Re1 130.62(18) 1_545 6_657 n
C1 K2 Re1 28.2(5) 6_657 6_657 n
C1 K2 Re1 112.9(7) . 6_657 n
S1 K2 Re1 71.2(3) . 6_657 n
S1 K2 Re1 35.62(13) 3_656 6_657 n
K1 K2 Re1 133.21(10) 5_656 6_657 n
K1 K2 Re1 93.88(11) 2_655 6_657 n
K2 K3 K2 177.4(7) 2_654 . n
K2 K3 S2 80.9(3) 2_654 6_657 n
K2 K3 S2 101.2(4) . 6_657 n
K2 K3 S2 101.2(4) 2_654 2_654 n
K2 K3 S2 80.9(3) . 2_654 n
S2 K3 S2 72.2(3) 6_657 2_654 n
K2 K3 S1 116.0(4) 2_654 3_656 n
K2 K3 S1 64.3(4) . 3_656 n
S2 K3 S1 59.63(17) 6_657 3_656 n
S2 K3 S1 110.3(4) 2_654 3_656 n
K2 K3 S1 64.3(4) 2_654 2_654 n
K2 K3 S1 116.0(4) . 2_654 n
S2 K3 S1 110.3(4) 6_657 2_654 n
S2 K3 S1 59.63(17) 2_654 2_654 n
S1 K3 S1 168.8(5) 3_656 2_654 n
K2 K3 N1 55.8(4) 2_654 5_656 n
K2 K3 N1 121.7(6) . 5_656 n
S2 K3 N1 130.0(4) 6_657 5_656 n
S2 K3 N1 134.4(5) 2_654 5_656 n
S1 K3 N1 115.2(6) 3_656 5_656 n
S1 K3 N1 74.8(5) 2_654 5_656 n
K2 K3 N1 121.7(6) 2_654 . n
K2 K3 N1 55.8(4) . . n
S2 K3 N1 134.4(5) 6_657 . n
S2 K3 N1 130.0(4) 2_654 . n
S1 K3 N1 74.8(5) 3_656 . n
S1 K3 N1 115.2(6) 2_654 . n
N1 K3 N1 67.7(8) 5_656 . n
K2 K3 K1 94.8(4) 2_654 5_656 n
K2 K3 K1 83.1(4) . 5_656 n
S2 K3 K1 175.68(14) 6_657 5_656 n
S2 K3 K1 108.25(15) 2_654 5_656 n
S1 K3 K1 123.4(4) 3_656 5_656 n
S1 K3 K1 66.9(2) 2_654 5_656 n
N1 K3 K1 46.6(5) 5_656 5_656 n
N1 K3 K1 48.7(5) . 5_656 n
K2 K3 K1 83.1(4) 2_654 . n
K2 K3 K1 94.8(4) . . n
S2 K3 K1 108.25(15) 6_657 . n
S2 K3 K1 175.68(14) 2_654 . n
S1 K3 K1 66.9(2) 3_656 . n
S1 K3 K1 123.4(4) 2_654 . n
N1 K3 K1 48.7(5) 5_656 . n
N1 K3 K1 46.6(5) . . n
K1 K3 K1 71.7(4) 5_656 . n
K2 K3 S4 124.4(4) 2_654 1_545 n
K2 K3 S4 55.5(4) . 1_545 n
S2 K3 S4 125.2(4) 6_657 1_545 n
S2 K3 S4 56.61(12) 2_654 1_545 n
S1 K3 S4 119.51(13) 3_656 1_545 n
S1 K3 S4 60.70(13) 2_654 1_545 n
N1 K3 S4 101.3(5) 5_656 1_545 n
N1 K3 S4 77.2(5) . 1_545 n
K1 K3 S4 56.93(14) 5_656 1_545 n
K1 K3 S4 121.3(4) . 1_545 n
K2 K3 S4 55.5(4) 2_654 2_664 n
K2 K3 S4 124.4(4) . 2_664 n
S2 K3 S4 56.61(12) 6_657 2_664 n
S2 K3 S4 125.2(4) 2_654 2_664 n
S1 K3 S4 60.70(13) 3_656 2_664 n
S1 K3 S4 119.51(13) 2_654 2_664 n
N1 K3 S4 77.2(5) 5_656 2_664 n
N1 K3 S4 101.3(5) . 2_664 n
K1 K3 S4 121.3(4) 5_656 2_664 n
K1 K3 S4 56.93(14) . 2_664 n
S4 K3 S4 178.2(5) 1_545 2_664 n

loop_
_geom_bond_atom_site_label_1
_geom_bond_atom_site_label_2
_geom_bond_distance
_geom_bond_site_symmetry_2
_geom_bond_publ_flag
Re1 C1 2.05(3) . y
Re1 S3 2.369(6) . y
Re1 S2 2.386(5) . y
Re1 S1 2.412(5) . y
Re1 S1 2.412(5) 8_655 n
Re1 Re2 2.604(2) . y
Re1 Re2 2.604(2) 8_655 n
Re1 Re2 2.6078(18) 4_567 y
Re1 Re2 2.6078(18) 5_667 n
Re1 K2 4.137(11) 6_557 n
Re1 K2 4.137(11) . n
Re2 S1 2.387(4) 4_567 y
Re2 S1 2.397(5) . y
Re2 S4 2.412(4) . y
Re2 S3 2.418(4) . y
Re2 S2 2.425(6) 5_667 y
Re2 Re2 2.587(3) 8_655 y
Re2 Re1 2.6078(18) 5_667 y
Re2 Re2 2.646(2) 4_567 y
Re2 K1 3.975(7) 5_666 n
S1 Re2 2.387(4) 4_567 n
S1 K2 3.251(16) . n
S1 K3 3.408(6) 2_655 n
S2 Re2 2.425(6) 4_567 n
S2 Re2 2.425(6) 5_667 n
S2 K3 3.390(13) 6_557 n
S2 K3 3.390(13) 2_655 n
S2 K1 3.426(8) 1_556 n
S3 Re2 2.418(4) 8_655 n
S3 K1 3.024(11) 5_666 n
S4 Re2 2.412(4) 3_656 n
S4 K2 3.018(19) 1_565 n
S4 K1 3.399(5) 2_665 n
S4 K1 3.399(5) 5_666 n
S4 K3 3.610(6) 2_665 n
S4 K3 3.610(6) 1_565 n
C1 N1 1.18(4) . y
C1 K2 3.020(13) 6_557 n
C1 K2 3.020(13) . n
C1 K1 3.30(2) . n
N1 K1 2.75(3) . n
N1 K1 2.87(3) 5_656 n
N1 K2 2.905(8) . n
N1 K2 2.905(8) 6_557 n
N1 K3 3.43(2) 5_656 n
N1 K3 3.43(2) . n
K1 N1 2.87(3) 5_656 n
K1 S3 3.024(11) 5_666 n
K1 S4 3.399(4) 5_666 n
K1 S4 3.399(4) 2_664 n
K1 S2 3.426(8) 1_554 n
K1 K3 3.519(13) 5_656 n
K1 K3 3.519(13) . n
K1 Re2 3.975(7) 5_666 n
K1 Re2 3.975(7) 4_566 n
K1 K2 4.086(12) 5_656 n
K2 K3 2.543(4) . n
K2 K3 2.543(4) 2_655 n
K2 N1 2.905(8) 6_657 n
K2 S4 3.018(19) 1_545 n
K2 C1 3.020(13) 6_657 n
K2 S1 3.251(16) 3_656 n
K2 K1 4.086(12) 5_656 n
K2 K1 4.086(12) 2_655 n
K2 Re1 4.137(11) 6_657 n
K3 K2 2.543(4) 2_654 n
K3 S2 3.390(13) 6_657 n
K3 S2 3.390(13) 2_654 n
K3 S1 3.408(6) 3_656 n
K3 S1 3.408(6) 2_654 n
K3 N1 3.43(2) 5_656 n
K3 K1 3.519(13) 5_656 n
K3 S4 3.610(6) 1_545 n
K3 S4 3.610(6) 2_664 n
